data_7244894
loop_
_publ_author_name
'Brownsey, Duncan K.'
'Rowley, Ben C.'
'Gorobets, Evgueni'
'Mihara, Koichiro'
'Maity, Ranjan'
'Papatzimas, James W.'
'Gelfand, Benjamin S.'
'Hollenberg, Morley D.'
'Bahlis, Nizar J.'
'Derksen, Darren J.'

_publ_section_title
;
 Identification of ligand linkage vectors for the development of p300/CBP
 degraders
;
_journal_name_full 'RSC Medicinal Chemistry'
_journal_paper_doi 10.1039/D1MD00070E
_journal_year 2022
_chemical_absolute_configuration syn
_chemical_formula_moiety 'C10 H18 F3 N O S, H2 O'
_chemical_formula_sum 'C10 H20 F3 N O2 S'
_chemical_formula_weight 275.33
_space_group_crystal_system orthorhombic
_space_group_IT_number 19
_space_group_name_Hall 'P 2ac 2ab'
_space_group_name_H-M_alt 'P 21 21 21'
_atom_sites_solution_hydrogens mixed
_atom_sites_solution_primary dual
_audit_creation_date 2020-07-06
_audit_creation_method
;
Olex2 1.2
(compiled 2018.05.29 svn.r3508 for OlexSys, GUI svn.r5506)
;
_audit_update_record
;
2021-03-04 deposited with the CCDC.	2022-04-12 downloaded from the CCDC.
;
_cell_angle_alpha 90
_cell_angle_beta 90
_cell_angle_gamma 90
_cell_formula_units_Z 4
_cell_length_a 6.0280(5)
_cell_length_b 12.5634(8)
_cell_length_c 18.7272(16)
_cell_measurement_reflns_used 3931
_cell_measurement_temperature 173
_cell_measurement_theta_max 65.192
_cell_measurement_theta_min 4.723
_cell_volume 1418.25(19)
_computing_cell_refinement 'SAINT v8.37A (Bruker, 2015)'
_computing_data_reduction 'SAINT v8.37A (Bruker, 2015)'
_computing_molecular_graphics 'Olex2 (Dolomanov et al., 2009)'
_computing_publication_material 'Olex2 (Dolomanov et al., 2009)'
_computing_structure_refinement 'ShelXL (Sheldrick, 2015)'
_computing_structure_solution 'ShelXT (Sheldrick, 2015)'
_diffrn_ambient_temperature 173
_diffrn_measured_fraction_theta_full 0.990
_diffrn_measured_fraction_theta_max 0.990
_diffrn_measurement_device_type 'Bruker APEX-II CCD'
_diffrn_measurement_method '\f and \w scans'
_diffrn_radiation_type CuK\a
_diffrn_radiation_wavelength 1.54178
_diffrn_reflns_av_R_equivalents 0.0431
_diffrn_reflns_av_unetI/netI 0.0520
_diffrn_reflns_Laue_measured_fraction_full 0.990
_diffrn_reflns_Laue_measured_fraction_max 0.990
_diffrn_reflns_limit_h_max 7
_diffrn_reflns_limit_h_min -7
_diffrn_reflns_limit_k_max 14
_diffrn_reflns_limit_k_min -14
_diffrn_reflns_limit_l_max 20
_diffrn_reflns_limit_l_min -22
_diffrn_reflns_number 6416
_diffrn_reflns_point_group_measured_fraction_full 0.988
_diffrn_reflns_point_group_measured_fraction_max 0.988
_diffrn_reflns_theta_full 65.188
_diffrn_reflns_theta_max 65.188
_diffrn_reflns_theta_min 4.237
_diffrn_standards_number 0
_exptl_absorpt_coefficient_mu 2.301
_exptl_absorpt_correction_T_max 0.8641
_exptl_absorpt_correction_T_min 0.7053
_exptl_absorpt_correction_type multi-scan
_exptl_absorpt_process_details
'SADABS-2016/2 (Bruker,2016/2) was used for absorption correction. wR2(int) was 0.1091 before and 0.0462 after correction. The Ratio of minimum to maximum transmission is 0.8162. The \l/2 correction factor is Not present.'
_exptl_crystal_colour colourless
_exptl_crystal_density_diffrn 1.289
_exptl_crystal_description plate
_exptl_crystal_F_000 584
_exptl_crystal_size_max 0.386
_exptl_crystal_size_mid 0.173
_exptl_crystal_size_min 0.05
_refine_diff_density_max 0.256
_refine_diff_density_min -0.262
_refine_diff_density_rms 0.051
_refine_ls_abs_structure_details
;
 Flack x determined using 741 quotients [(I+)-(I-)]/[(I+)+(I-)]
 (Parsons, Flack and Wagner, Acta Cryst. B69 (2013) 249-259).
;
_refine_ls_abs_structure_Flack -0.01(2)
_refine_ls_extinction_method none
_refine_ls_goodness_of_fit_ref 1.044
_refine_ls_hydrogen_treatment mixed
_refine_ls_matrix_type full
_refine_ls_number_parameters 166
_refine_ls_number_reflns 2391
_refine_ls_number_restraints 0
_refine_ls_restrained_S_all 1.044
_refine_ls_R_factor_all 0.0514
_refine_ls_R_factor_gt 0.0427
_refine_ls_shift/su_max 0.000
_refine_ls_shift/su_mean 0.000
_refine_ls_structure_factor_coef Fsqd
_refine_ls_weighting_details 'w=1/[\s^2^(Fo^2^)+(0.0541P)^2^+0.2652P] where P=(Fo^2^+2Fc^2^)/3'
_refine_ls_weighting_scheme calc
_refine_ls_wR_factor_gt 0.1056
_refine_ls_wR_factor_ref 0.1104
_reflns_Friedel_coverage 0.689
_reflns_Friedel_fraction_full 0.984
_reflns_Friedel_fraction_max 0.984
_reflns_number_gt 2080
_reflns_number_total 2391
_reflns_threshold_expression 'I > 2\s(I)'
_cod_data_source_file d1md00070e2.cif
_cod_data_source_block db-3-273
_cod_database_code 7244894
_shelx_shelxl_version_number 2018/3
_shelx_space_group_comment
;
The symmetry employed for this shelxl refinement is uniquely defined
by the following loop, which should always be used as a source of
symmetry information in preference to the above space-group names.
They are only intended as comments.
;
_shelx_estimated_absorpt_t_max 0.894
_shelx_estimated_absorpt_t_min 0.470
_olex2_refinement_description
;
1. Fixed Uiso
 At 1.2 times of:
  All C(H) groups, All C(H,H) groups
 At 1.5 times of:
  All C(H,H,H) groups, All O(H,H,H) groups
2.a Ternary CH refined with riding coordinates:
 C5(H5)
2.b Secondary CH2 refined with riding coordinates:
 C3(H3A,H3B), C4(H4A,H4B)
2.c Aromatic/amide H refined with riding coordinates:
 C2(H2)
2.d X=CH2 refined with riding coordinates:
 C1(H1A,H1B)
2.e Idealised Me refined as rotating group:
 C8(H8A,H8B,H8C), C9(H9A,H9B,H9C), C10(H10A,H10B,H10C)
;
_olex2_submission_special_instructions 'No special instructions were received'

loop_
_space_group_symop_operation_xyz
'x, y, z'
'-x+1/2, -y, z+1/2'
'-x, y+1/2, -z+1/2'
'x+1/2, -y+1/2, -z'

loop_
_atom_site_label
_atom_site_type_symbol
_atom_site_fract_x
_atom_site_fract_y
_atom_site_fract_z
_atom_site_U_iso_or_equiv
_atom_site_adp_type
_atom_site_occupancy
_atom_site_site_symmetry_order
_atom_site_calc_flag
_atom_site_refinement_flags_posn
_atom_site_refinement_flags_adp
_atom_site_refinement_flags_occupancy
_atom_site_disorder_assembly
_atom_site_disorder_group
S1 S 0.52634(14) 0.49946(8) 0.50563(5) 0.0362(3) Uani 1 1 d . . . . .
F1 F 0.3785(6) 0.3262(2) 0.38117(17) 0.0647(9) Uani 1 1 d . . . . .
F2 F 0.2205(6) 0.3896(3) 0.28756(16) 0.0692(9) Uani 1 1 d . . . . .
F3 F 0.0423(5) 0.3818(2) 0.38671(16) 0.0595(8) Uani 1 1 d . . . . .
O1 O 0.6335(5) 0.6017(2) 0.52932(17) 0.0437(7) Uani 1 1 d . . . . .
N1 N 0.3142(6) 0.5262(3) 0.4544(2) 0.0370(8) Uani 1 1 d . . . . .
C1 C 0.2726(12) 0.7744(5) 0.2950(4) 0.0726(17) Uani 1 1 d . . . . .
H1A H 0.239281 0.794023 0.342850 0.087 Uiso 1 1 calc R . . . .
H1B H 0.187443 0.802638 0.256779 0.087 Uiso 1 1 calc R . . . .
C2 C 0.4354(10) 0.7087(4) 0.2819(3) 0.0577(14) Uani 1 1 d . . . . .
H2 H 0.462625 0.691369 0.233334 0.069 Uiso 1 1 calc R . . . .
C3 C 0.5820(9) 0.6585(4) 0.3363(3) 0.0556(13) Uani 1 1 d . . . . .
H3A H 0.553181 0.691574 0.383359 0.067 Uiso 1 1 calc R . . . .
H3B H 0.738722 0.672545 0.323585 0.067 Uiso 1 1 calc R . . . .
C4 C 0.5460(8) 0.5385(4) 0.3419(2) 0.0483(11) Uani 1 1 d . . . . .
H4A H 0.667065 0.506665 0.370547 0.058 Uiso 1 1 calc R . . . .
H4B H 0.551103 0.506633 0.293584 0.058 Uiso 1 1 calc R . . . .
C5 C 0.3234(7) 0.5129(4) 0.3767(2) 0.0388(9) Uani 1 1 d . . . . .
H5 H 0.213600 0.564143 0.356162 0.047 Uiso 1 1 calc R . . . .
C6 C 0.2411(9) 0.4024(4) 0.3577(3) 0.0516(12) Uani 1 1 d . . . . .
C7 C 0.3788(8) 0.4515(3) 0.5862(3) 0.0430(10) Uani 1 1 d . . . . .
C8 C 0.2595(10) 0.3495(4) 0.5649(3) 0.0610(14) Uani 1 1 d . . . . .
H8A H 0.135436 0.366796 0.533120 0.092 Uiso 1 1 calc GR . . . .
H8B H 0.203094 0.313914 0.607751 0.092 Uiso 1 1 calc GR . . . .
H8C H 0.363255 0.302216 0.540051 0.092 Uiso 1 1 calc GR . . . .
C9 C 0.5642(9) 0.4287(4) 0.6396(3) 0.0571(13) Uani 1 1 d . . . . .
H9A H 0.669839 0.378327 0.618640 0.086 Uiso 1 1 calc GR . . . .
H9B H 0.500750 0.397987 0.683187 0.086 Uiso 1 1 calc GR . . . .
H9C H 0.641089 0.495172 0.651388 0.086 Uiso 1 1 calc GR . . . .
C10 C 0.2233(9) 0.5363(4) 0.6136(3) 0.0539(13) Uani 1 1 d . . . . .
H10A H 0.304221 0.603464 0.618869 0.081 Uiso 1 1 calc GR . . . .
H10B H 0.163430 0.514537 0.659975 0.081 Uiso 1 1 calc GR . . . .
H10C H 0.101216 0.545901 0.579608 0.081 Uiso 1 1 calc GR . . . .
O2 O 0.0031(6) 0.6859(3) 0.4626(2) 0.0540(9) Uani 1 1 d . . . . .
H1 H 0.234(11) 0.577(5) 0.469(3) 0.081 Uiso 1 1 d R . . . .
H2A H -0.104(11) 0.673(5) 0.486(3) 0.081 Uiso 1 1 d R . . . .
H2B H 0.021(11) 0.745(5) 0.467(3) 0.081 Uiso 1 1 d R . . . .

loop_
_atom_site_aniso_label
_atom_site_aniso_U_11
_atom_site_aniso_U_22
_atom_site_aniso_U_33
_atom_site_aniso_U_23
_atom_site_aniso_U_13
_atom_site_aniso_U_12
S1 0.0316(4) 0.0311(4) 0.0459(5) 0.0036(5) 0.0034(4) 0.0033(4)
F1 0.082(2) 0.0372(14) 0.074(2) -0.0078(14) -0.0094(18) 0.0179(14)
F2 0.088(2) 0.067(2) 0.0519(17) -0.0124(15) -0.0120(17) -0.0014(18)
F3 0.0562(17) 0.0512(15) 0.0711(18) -0.0007(14) 0.0022(15) -0.0133(14)
O1 0.0379(15) 0.0373(15) 0.0559(19) 0.0055(14) 0.0000(14) -0.0022(13)
N1 0.0334(17) 0.033(2) 0.044(2) -0.0004(16) 0.0038(16) 0.0073(13)
C1 0.089(4) 0.057(3) 0.072(4) 0.016(3) -0.005(4) -0.002(3)
C2 0.081(4) 0.050(3) 0.042(3) 0.007(2) -0.002(3) -0.019(3)
C3 0.052(3) 0.065(3) 0.050(3) 0.008(2) 0.003(2) -0.016(2)
C4 0.043(2) 0.059(3) 0.043(2) 0.004(2) 0.007(2) 0.007(2)
C5 0.0351(19) 0.038(2) 0.043(2) 0.005(2) 0.0038(17) 0.0063(19)
C6 0.061(3) 0.046(3) 0.048(3) -0.004(2) -0.005(2) 0.003(2)
C7 0.043(2) 0.038(2) 0.048(3) 0.008(2) 0.006(2) -0.0058(19)
C8 0.071(3) 0.047(3) 0.065(3) 0.009(2) 0.003(3) -0.019(3)
C9 0.060(3) 0.054(3) 0.058(3) 0.016(2) -0.005(3) -0.001(2)
C10 0.054(3) 0.066(3) 0.041(3) 0.002(2) 0.010(2) 0.002(2)
O2 0.0360(18) 0.0377(15) 0.088(3) 0.0015(17) 0.0133(18) 0.0036(14)

loop_
_atom_type_symbol
_atom_type_description
_atom_type_scat_dispersion_real
_atom_type_scat_dispersion_imag
_atom_type_scat_source
C C 0.0181 0.0091 'International Tables Vol C Tables 4.2.6.8 and 6.1.1.4'
H H 0.0000 0.0000 'International Tables Vol C Tables 4.2.6.8 and 6.1.1.4'
F F 0.0727 0.0534 'International Tables Vol C Tables 4.2.6.8 and 6.1.1.4'
N N 0.0311 0.0180 'International Tables Vol C Tables 4.2.6.8 and 6.1.1.4'
O O 0.0492 0.0322 'International Tables Vol C Tables 4.2.6.8 and 6.1.1.4'
S S 0.3331 0.5567 'International Tables Vol C Tables 4.2.6.8 and 6.1.1.4'

loop_
_geom_angle_atom_site_label_1
_geom_angle_atom_site_label_2
_geom_angle_atom_site_label_3
_geom_angle
_geom_angle_site_symmetry_1
_geom_angle_site_symmetry_3
_geom_angle_publ_flag
O1 S1 N1 109.48(17) . . ?
O1 S1 C7 104.12(19) . . ?
N1 S1 C7 99.8(2) . . ?
C5 N1 S1 122.0(3) . . ?
C1 C2 C3 125.8(5) . . ?
C2 C3 C4 112.4(4) . . ?
C3 C4 C5 111.3(4) . . ?
N1 C5 C4 115.6(4) . . ?
N1 C5 C6 109.0(3) . . ?
C6 C5 C4 112.4(4) . . ?
F1 C6 C5 112.0(4) . . ?
F2 C6 F1 107.1(4) . . ?
F2 C6 F3 107.1(4) . . ?
F2 C6 C5 111.9(4) . . ?
F3 C6 F1 106.3(4) . . ?
F3 C6 C5 112.0(4) . . ?
C8 C7 S1 106.7(3) . . ?
C8 C7 C9 111.1(4) . . ?
C9 C7 S1 104.1(3) . . ?
C10 C7 S1 110.2(3) . . ?
C10 C7 C8 112.9(4) . . ?
C10 C7 C9 111.4(4) . . ?

loop_
_geom_bond_atom_site_label_1
_geom_bond_atom_site_label_2
_geom_bond_distance
_geom_bond_site_symmetry_2
_geom_bond_publ_flag
S1 O1 1.505(3) . ?
S1 N1 1.634(4) . ?
S1 C7 1.852(4) . ?
F1 C6 1.341(6) . ?
F2 C6 1.329(5) . ?
F3 C6 1.341(6) . ?
N1 C5 1.466(5) . ?
C1 C2 1.306(8) . ?
C2 C3 1.488(7) . ?
C3 C4 1.527(6) . ?
C4 C5 1.526(6) . ?
C5 C6 1.516(7) . ?
C7 C8 1.522(6) . ?
C7 C9 1.527(7) . ?
C7 C10 1.509(7) . ?
